data_8106628
loop_
_publ_author_name
'Zheng, Shan-Shan'
'Zhao, Qing'
'Zhang, Yang'
'Dong, Wen-Kui'

_publ_section_title
;
 Crystal structure of
 (E)-2,3-dihydroxybenzaldehydeO-(2-((((E)-1-(2,5-dihydroxyphenyl)ethylidene)amino)oxy)ethyl)
 oxime monohydrate, C17H20N2O7
;
_journal_issue 4
_journal_name_full 'Zeitschrift f\"ur Kristallographie - New Crystal Structures'
_journal_page_first 643
_journal_page_last 645
_journal_paper_doi 10.1515/ncrs-2016-0388
_journal_volume 232
_journal_year 2017
_chemical_formula_moiety 'C17 H18 N2 O6, H2 O'
_chemical_formula_sum 'C17 H20 N2 O7'
_chemical_formula_weight 364.35
_space_group_crystal_system monoclinic
_space_group_IT_number 14
_space_group_name_Hall '-P 2yn'
_space_group_name_H-M_alt 'P 1 21/n 1'
_atom_sites_solution_hydrogens geom
_atom_sites_solution_primary direct
_atom_sites_solution_secondary difmap
_cell_angle_alpha 90
_cell_angle_beta 91.081(5)
_cell_angle_gamma 90
_cell_formula_units_Z 4
_cell_length_a 4.6318(11)
_cell_length_b 13.472(3)
_cell_length_c 27.120(7)
_cell_measurement_reflns_used 1619
_cell_measurement_temperature 296(2)
_cell_measurement_theta_max 23.23
_cell_measurement_theta_min 2.71
_cell_volume 1692.0(7)
_computing_cell_refinement 'Bruker SAINT'
_computing_data_collection 'Bruker APEX2'
_computing_data_reduction 'Bruker SAINT'
_computing_molecular_graphics 'Bruker SHELXTL'
_computing_publication_material 'Bruker SHELXTL'
_computing_structure_refinement 'SHELXL-97 (Sheldrick, 2008)'
_computing_structure_solution 'SHELXS-97 (Sheldrick, 2008)'
_diffrn_ambient_temperature 296(2)
_diffrn_measured_fraction_theta_full 0.969
_diffrn_measured_fraction_theta_max 0.997
_diffrn_measurement_device_type 'Bruker APEX-II CCD'
_diffrn_measurement_method '\f and \w scans'
_diffrn_radiation_monochromator graphite
_diffrn_radiation_source 'fine-focus sealed tube'
_diffrn_radiation_type MoK\a
_diffrn_radiation_wavelength 0.71073
_diffrn_reflns_av_R_equivalents 0.0420
_diffrn_reflns_av_unetI/netI 0.0517
_diffrn_reflns_Laue_measured_fraction_full 0.969
_diffrn_reflns_Laue_measured_fraction_max 0.997
_diffrn_reflns_limit_h_max 5
_diffrn_reflns_limit_h_min -5
_diffrn_reflns_limit_k_max 16
_diffrn_reflns_limit_k_min -16
_diffrn_reflns_limit_l_max 32
_diffrn_reflns_limit_l_min -20
_diffrn_reflns_number 9225
_diffrn_reflns_point_group_measured_fraction_full 0.969
_diffrn_reflns_point_group_measured_fraction_max 0.997
_diffrn_reflns_theta_full 25.242
_diffrn_reflns_theta_max 25.009
_diffrn_reflns_theta_min 1.502
_exptl_absorpt_coefficient_mu 0.112
_exptl_absorpt_correction_T_max 0.979
_exptl_absorpt_correction_T_min 0.972
_exptl_absorpt_correction_type multi-scan
_exptl_absorpt_process_details 'sadabs (Sheldrick, 1996)'
_exptl_crystal_colour pale-yellow
_exptl_crystal_density_diffrn 1.430
_exptl_crystal_density_method 'not measured'
_exptl_crystal_description needle-like
_exptl_crystal_F_000 768
_exptl_crystal_size_max 0.25
_exptl_crystal_size_mid 0.22
_exptl_crystal_size_min 0.19
_refine_diff_density_max 0.393
_refine_diff_density_min -0.366
_refine_diff_density_rms 0.066
_refine_ls_extinction_method none
_refine_ls_goodness_of_fit_ref 1.030
_refine_ls_hydrogen_treatment constr
_refine_ls_matrix_type full
_refine_ls_number_parameters 238
_refine_ls_number_reflns 2980
_refine_ls_number_restraints 8
_refine_ls_restrained_S_all 1.046
_refine_ls_R_factor_all 0.1009
_refine_ls_R_factor_gt 0.0637
_refine_ls_shift/su_max 0.000
_refine_ls_shift/su_mean 0.000
_refine_ls_structure_factor_coef Fsqd
_refine_ls_weighting_details
;
 w=1/[\s^2^(Fo^2^)+(0.0856P)^2^+3.6319P]
 where P=(Fo^2^+2Fc^2^)/3
;
_refine_ls_weighting_scheme calc
_refine_ls_wR_factor_gt 0.1152
_refine_ls_wR_factor_ref 0.1297
_reflns_Friedel_coverage 0.000
_reflns_Friedel_fraction_full .
_reflns_Friedel_fraction_max .
_reflns_number_gt 1975
_reflns_number_total 2980
_reflns_threshold_expression 'I > 2\s(I)'
_cod_data_source_file suppl_ncrs-2016-0388_suppl.cif
_cod_data_source_block 2
_cod_original_cell_volume 1692.1(7)
_cod_original_sg_symbol_H-M 'P 21/n'
_cod_database_code 8106628
_shelx_space_group_comment
;
The symmetry employed for this shelxl refinement is uniquely defined
by the following loop, which should always be used as a source of
symmetry information in preference to the above space-group names.
They are only intended as comments.
;
_shelx_estimated_absorpt_t_min 0.972
_shelx_estimated_absorpt_t_max 0.979

loop_
_space_group_symop_operation_xyz
'x, y, z'
'-x+1/2, y+1/2, -z+1/2'
'-x, -y, -z'
'x-1/2, -y-1/2, z-1/2'

loop_
_atom_site_label
_atom_site_type_symbol
_atom_site_fract_x
_atom_site_fract_y
_atom_site_fract_z
_atom_site_U_iso_or_equiv
_atom_site_adp_type
_atom_site_occupancy
_atom_site_site_symmetry_order
_atom_site_calc_flag
_atom_site_refinement_flags_posn
_atom_site_refinement_flags_adp
_atom_site_refinement_flags_occupancy
_atom_site_disorder_assembly
_atom_site_disorder_group
C1 C 0.0015(9) 0.3125(3) 0.52082(16) 0.0438(11) Uani 1 1 d . . . . .
C2 C 0.1650(10) 0.3512(4) 0.55968(17) 0.0550(13) Uani 1 1 d . . . . .
H2 H 0.1411 0.4174 0.5686 0.066 Uiso 1 1 calc R U . . .
C3 C 0.3621(11) 0.2935(5) 0.58533(19) 0.0625(14) Uani 1 1 d . . . . .
H3 H 0.4722 0.3211 0.6109 0.075 Uiso 1 1 calc R U . . .
C4 C 0.3972(11) 0.1938(5) 0.5732(2) 0.0633(15) Uani 1 1 d . . . . .
H4A H 0.5292 0.1547 0.5906 0.076 Uiso 1 1 calc R U . . .
C5 C 0.2370(11) 0.1543(3) 0.53568(19) 0.0542(13) Uani 1 1 d D . . . .
C6 C 0.0434(9) 0.2134(3) 0.50816(16) 0.0448(11) Uani 1 1 d . . . . .
C7 C -0.2008(10) 0.3744(3) 0.49433(17) 0.0448(11) Uani 1 1 d . . . . .
H7 H -0.2304 0.4390 0.5052 0.054 Uiso 1 1 calc R U . . .
C8 C -0.0881(14) 0.6020(4) 0.2973(2) 0.0722(16) Uani 1 1 d . . . . .
H8A H 0.0850 0.6237 0.3141 0.108 Uiso 1 1 calc R U . . .
H8B H -0.2449 0.6015 0.3199 0.108 Uiso 1 1 calc R U . . .
H8C H -0.1324 0.6465 0.2705 0.108 Uiso 1 1 calc R U . . .
C9 C -0.6700(10) 0.3778(4) 0.39357(18) 0.0525(12) Uani 1 1 d . . . . .
H9A H -0.8132 0.4258 0.3825 0.063 Uiso 1 1 calc R U . . .
H9B H -0.7715 0.3179 0.4028 0.063 Uiso 1 1 calc R U . . .
C10 C -0.4757(10) 0.3543(3) 0.35149(17) 0.0486(11) Uani 1 1 d . . . . .
H10A H -0.3239 0.3093 0.3623 0.058 Uiso 1 1 calc R U . . .
H10B H -0.5852 0.3227 0.3250 0.058 Uiso 1 1 calc R U . . .
C11 C -0.0445(10) 0.5001(3) 0.27755(16) 0.0434(11) Uani 1 1 d . . . . .
C12 C 0.1555(9) 0.4824(3) 0.23658(16) 0.0409(10) Uani 1 1 d . . . . .
C13 C 0.2991(11) 0.5629(4) 0.21523(18) 0.0520(12) Uani 1 1 d . . . . .
H13 H 0.2625 0.6269 0.2263 0.062 Uiso 1 1 calc R U . . .
C14 C 0.4920(11) 0.5488(4) 0.17836(19) 0.0553(13) Uani 1 1 d . . . . .
C15 C 0.5494(12) 0.4561(4) 0.16075(19) 0.0589(13) Uani 1 1 d . . . . .
H15 H 0.6817 0.4474 0.1358 0.071 Uiso 1 1 calc R U . . .
C16 C 0.4099(11) 0.3761(4) 0.18033(18) 0.0527(12) Uani 1 1 d . . . . .
H16 H 0.4469 0.3130 0.1680 0.063 Uiso 1 1 calc R U . . .
C17 C 0.2135(10) 0.3871(3) 0.21829(16) 0.0432(11) Uani 1 1 d . . . . .
N1 N -0.3411(8) 0.3438(3) 0.45641(14) 0.0448(9) Uani 1 1 d . . . . .
N2 N -0.1705(8) 0.4234(3) 0.29504(13) 0.0454(9) Uani 1 1 d . . . . .
O1 O -0.5229(7) 0.4164(2) 0.43602(12) 0.0514(8) Uani 1 1 d . . . . .
O2 O -0.3529(7) 0.4456(2) 0.33456(11) 0.0507(8) Uani 1 1 d . . . . .
O3 O 0.6191(10) 0.6326(3) 0.15868(18) 0.0942(15) Uani 1 1 d . . . . .
H3A H 0.7542 0.6183 0.1321 0.141 Uiso 1 1 d R U . . .
O4 O 0.0903(8) 0.3040(2) 0.23602(13) 0.0593(9) Uani 1 1 d . . . . .
H4 H -0.0102 0.3182 0.2596 0.089 Uiso 1 1 calc R U . . .
O5 O -0.0990(8) 0.1681(3) 0.47050(13) 0.0651(10) Uani 1 1 d . . . . .
H5 H -0.1850 0.2098 0.4538 0.098 Uiso 1 1 calc R U . . .
O6 O 0.2515(9) 0.0566(3) 0.52375(16) 0.0801(12) Uani 1 1 d D . . . .
H6 H 0.4473 0.0382 0.5329 0.120 Uiso 1 1 d R U . . .
O1W O 0.4427(11) 0.0850(5) 0.41109(18) 0.130(2) Uani 1 1 d D U . . .
H1WB H 0.3073 0.1106 0.3906 0.195 Uiso 1 1 d DR U . . .
H1WA H 0.3997 0.0982 0.4398 0.195 Uiso 1 1 d R U . . .

loop_
_atom_site_aniso_label
_atom_site_aniso_U_11
_atom_site_aniso_U_22
_atom_site_aniso_U_33
_atom_site_aniso_U_23
_atom_site_aniso_U_13
_atom_site_aniso_U_12
C1 0.041(2) 0.051(3) 0.039(2) 0.004(2) 0.011(2) -0.002(2)
C2 0.054(3) 0.064(3) 0.047(3) -0.002(3) 0.006(2) -0.004(3)
C3 0.057(3) 0.086(4) 0.045(3) 0.008(3) -0.002(2) -0.015(3)
C4 0.048(3) 0.082(4) 0.059(3) 0.022(3) 0.002(3) 0.001(3)
C5 0.056(3) 0.051(3) 0.057(3) 0.010(2) 0.013(2) 0.010(2)
C6 0.043(2) 0.050(3) 0.041(3) 0.000(2) 0.006(2) -0.001(2)
C7 0.050(3) 0.040(2) 0.045(3) 0.001(2) 0.011(2) -0.001(2)
C8 0.100(4) 0.047(3) 0.071(4) -0.007(3) 0.029(3) -0.003(3)
C9 0.038(2) 0.066(3) 0.053(3) 0.013(2) 0.000(2) 0.002(2)
C10 0.052(3) 0.046(3) 0.048(3) 0.005(2) 0.000(2) -0.003(2)
C11 0.049(3) 0.038(2) 0.042(2) -0.004(2) 0.000(2) 0.006(2)
C12 0.044(2) 0.036(2) 0.042(2) 0.0009(19) -0.004(2) 0.0003(19)
C13 0.064(3) 0.038(3) 0.054(3) 0.002(2) 0.002(2) 0.005(2)
C14 0.060(3) 0.046(3) 0.061(3) 0.011(2) 0.008(3) -0.001(2)
C15 0.070(3) 0.054(3) 0.053(3) 0.004(2) 0.020(3) 0.006(3)
C16 0.060(3) 0.047(3) 0.051(3) -0.009(2) 0.005(2) 0.002(2)
C17 0.048(3) 0.038(2) 0.043(3) -0.002(2) -0.002(2) 0.002(2)
N1 0.047(2) 0.042(2) 0.045(2) 0.0055(18) 0.0071(18) 0.0062(17)
N2 0.046(2) 0.048(2) 0.042(2) 0.0000(18) 0.0071(17) 0.0011(18)
O1 0.0546(19) 0.0498(19) 0.0496(19) 0.0035(15) -0.0018(15) 0.0097(15)
O2 0.0580(19) 0.0479(19) 0.0466(18) 0.0013(15) 0.0143(15) 0.0051(15)
O3 0.114(3) 0.053(2) 0.117(4) 0.023(2) 0.052(3) 0.002(2)
O4 0.072(2) 0.0370(18) 0.070(2) -0.0033(16) 0.0185(18) -0.0020(16)
O5 0.078(3) 0.054(2) 0.063(2) -0.0084(19) -0.0068(19) 0.0144(19)
O6 0.077(3) 0.060(2) 0.103(3) -0.003(2) -0.016(2) 0.025(2)
O1W 0.103(4) 0.214(7) 0.072(3) -0.028(3) -0.015(3) 0.063(4)

loop_
_atom_type_symbol
_atom_type_description
_atom_type_scat_dispersion_real
_atom_type_scat_dispersion_imag
_atom_type_scat_source
C C 0.0033 0.0016 'International Tables Vol C Tables 4.2.6.8 and 6.1.1.4'
H H 0.0000 0.0000 'International Tables Vol C Tables 4.2.6.8 and 6.1.1.4'
N N 0.0061 0.0033 'International Tables Vol C Tables 4.2.6.8 and 6.1.1.4'
O O 0.0106 0.0060 'International Tables Vol C Tables 4.2.6.8 and 6.1.1.4'

loop_
_geom_angle_atom_site_label_1
_geom_angle_atom_site_label_2
_geom_angle_atom_site_label_3
_geom_angle
_geom_angle_site_symmetry_1
_geom_angle_site_symmetry_3
C2 C1 C6 118.1(4) . .
C2 C1 C7 120.2(4) . .
C6 C1 C7 121.7(4) . .
C3 C2 C1 121.2(5) . .
C3 C2 H2 119.4 . .
C1 C2 H2 119.4 . .
C2 C3 C4 120.3(5) . .
C2 C3 H3 119.9 . .
C4 C3 H3 119.9 . .
C5 C4 C3 119.4(5) . .
C5 C4 H4A 120.3 . .
C3 C4 H4A 120.3 . .
O6 C5 C4 122.0(5) . .
O6 C5 C6 117.2(5) . .
C4 C5 C6 120.7(5) . .
O5 C6 C1 123.4(4) . .
O5 C6 C5 116.3(4) . .
C1 C6 C5 120.2(4) . .
N1 C7 C1 122.2(4) . .
N1 C7 H7 118.9 . .
C1 C7 H7 118.9 . .
C11 C8 H8A 109.5 . .
C11 C8 H8B 109.5 . .
H8A C8 H8B 109.5 . .
C11 C8 H8C 109.5 . .
H8A C8 H8C 109.5 . .
H8B C8 H8C 109.5 . .
O1 C9 C10 114.0(4) . .
O1 C9 H9A 108.7 . .
C10 C9 H9A 108.7 . .
O1 C9 H9B 108.7 . .
C10 C9 H9B 108.7 . .
H9A C9 H9B 107.6 . .
O2 C10 C9 108.0(4) . .
O2 C10 H10A 110.1 . .
C9 C10 H10A 110.1 . .
O2 C10 H10B 110.1 . .
C9 C10 H10B 110.1 . .
H10A C10 H10B 108.4 . .
N2 C11 C12 116.3(4) . .
N2 C11 C8 123.0(4) . .
C12 C11 C8 120.7(4) . .
C13 C12 C17 117.8(4) . .
C13 C12 C11 119.6(4) . .
C17 C12 C11 122.6(4) . .
C14 C13 C12 121.1(4) . .
C14 C13 H13 119.5 . .
C12 C13 H13 119.5 . .
C15 C14 C13 121.2(5) . .
C15 C14 O3 121.6(5) . .
C13 C14 O3 117.2(5) . .
C14 C15 C16 119.2(5) . .
C14 C15 H15 120.4 . .
C16 C15 H15 120.4 . .
C15 C16 C17 121.4(5) . .
C15 C16 H16 119.3 . .
C17 C16 H16 119.3 . .
O4 C17 C16 117.4(4) . .
O4 C17 C12 123.2(4) . .
C16 C17 C12 119.3(4) . .
C7 N1 O1 112.7(4) . .
C11 N2 O2 113.1(4) . .
N1 O1 C9 109.8(3) . .
N2 O2 C10 107.9(3) . .
C14 O3 H3A 113.8 . .
C17 O4 H4 109.5 . .
C6 O5 H5 109.5 . .
C5 O6 H6 103.8 . .
H1WB O1W H1WA 108.8 . .

loop_
_geom_bond_atom_site_label_1
_geom_bond_atom_site_label_2
_geom_bond_distance
_geom_bond_site_symmetry_2
C1 C2 1.388(7) .
C1 C6 1.393(6) .
C1 C7 1.437(6) .
C2 C3 1.378(7) .
C2 H2 0.9300 .
C3 C4 1.393(8) .
C3 H3 0.9300 .
C4 C5 1.356(7) .
C4 H4A 0.9300 .
C5 O6 1.357(5) .
C5 C6 1.404(7) .
C6 O5 1.351(5) .
C7 N1 1.275(6) .
C7 H7 0.9300 .
C8 C11 1.488(7) .
C8 H8A 0.9600 .
C8 H8B 0.9600 .
C8 H8C 0.9600 .
C9 O1 1.425(6) .
C9 C10 1.500(7) .
C9 H9A 0.9700 .
C9 H9B 0.9700 .
C10 O2 1.435(5) .
C10 H10A 0.9700 .
C10 H10B 0.9700 .
C11 N2 1.283(6) .
C11 C12 1.479(6) .
C12 C13 1.403(6) .
C12 C17 1.405(6) .
C13 C14 1.367(7) .
C13 H13 0.9300 .
C14 C15 1.365(7) .
C14 O3 1.385(6) .
C15 C16 1.369(7) .
C15 H15 0.9300 .
C16 C17 1.395(7) .
C16 H16 0.9300 .
C17 O4 1.350(5) .
N1 O1 1.398(5) .
N2 O2 1.409(5) .
O3 H3A 0.9830 .
O4 H4 0.8200 .
O5 H5 0.8200 .
O6 H6 0.9680 .
O1W H1WB 0.8988 .
O1W H1WA 0.8266 .

loop_
_geom_hbond_atom_site_label_D
_geom_hbond_atom_site_label_H
_geom_hbond_atom_site_label_A
_geom_hbond_distance_DH
_geom_hbond_distance_HA
_geom_hbond_distance_DA
_geom_hbond_angle_DHA
_geom_hbond_site_symmetry_A
O1W H1WA O6 0.83 2.46 3.220(7) 154.3 .
O1W H1WA O5 0.83 2.64 3.209(6) 126.9 .
O1W H1WB O3 0.90 2.38 3.252(7) 162.9 2_545
O6 H6 O1W 0.97 2.30 2.945(7) 123.2 3_656
O5 H5 N1 0.82 1.95 2.643(5) 142.4 .
O4 H4 N2 0.82 1.87 2.585(5) 144.4 .
O3 H3A O1W 0.98 1.90 2.874(7) 170.9 2_655
C10 H10A O3 0.97 2.63 3.426(6) 139.7 2_545

loop_
_geom_torsion_atom_site_label_1
_geom_torsion_atom_site_label_2
_geom_torsion_atom_site_label_3
_geom_torsion_atom_site_label_4
_geom_torsion
_geom_torsion_site_symmetry_1
_geom_torsion_site_symmetry_2
_geom_torsion_site_symmetry_3
_geom_torsion_site_symmetry_4
C6 C1 C2 C3 -0.4(7) . . . .
C7 C1 C2 C3 -179.4(4) . . . .
C1 C2 C3 C4 -1.2(7) . . . .
C2 C3 C4 C5 0.5(8) . . . .
C3 C4 C5 O6 -176.7(5) . . . .
C3 C4 C5 C6 1.9(7) . . . .
C2 C1 C6 O5 -178.7(4) . . . .
C7 C1 C6 O5 0.3(7) . . . .
C2 C1 C6 C5 2.7(6) . . . .
C7 C1 C6 C5 -178.2(4) . . . .
O6 C5 C6 O5 -3.5(6) . . . .
C4 C5 C6 O5 177.8(4) . . . .
O6 C5 C6 C1 175.1(4) . . . .
C4 C5 C6 C1 -3.6(7) . . . .
C2 C1 C7 N1 175.2(4) . . . .
C6 C1 C7 N1 -3.8(7) . . . .
O1 C9 C10 O2 -65.0(5) . . . .
N2 C11 C12 C13 179.4(4) . . . .
C8 C11 C12 C13 -1.8(7) . . . .
N2 C11 C12 C17 -1.8(6) . . . .
C8 C11 C12 C17 177.0(5) . . . .
C17 C12 C13 C14 -0.9(7) . . . .
C11 C12 C13 C14 178.0(4) . . . .
C12 C13 C14 C15 0.6(8) . . . .
C12 C13 C14 O3 178.6(5) . . . .
C13 C14 C15 C16 0.3(8) . . . .
O3 C14 C15 C16 -177.6(5) . . . .
C14 C15 C16 C17 -0.9(8) . . . .
C15 C16 C17 O4 -178.7(5) . . . .
C15 C16 C17 C12 0.6(7) . . . .
C13 C12 C17 O4 179.6(4) . . . .
C11 C12 C17 O4 0.8(7) . . . .
C13 C12 C17 C16 0.3(6) . . . .
C11 C12 C17 C16 -178.5(4) . . . .
C1 C7 N1 O1 -179.2(4) . . . .
C12 C11 N2 O2 178.8(3) . . . .
C8 C11 N2 O2 0.0(6) . . . .
C7 N1 O1 C9 179.3(4) . . . .
C10 C9 O1 N1 -65.9(5) . . . .
C11 N2 O2 C10 -178.8(4) . . . .
C9 C10 O2 N2 -180.0(3) . . . .
